data_4308212
loop_
_publ_author_name
'Timothy J. Boyle'
'Leigh Anna M. Ottley'
'Sherrika D. Daniel-Taylor'
'Louis J. Tribby'
'Scott D. Bunge'
'Alison L. Costello'
'Todd M. Alam'
'John C. Gordon'
'T. Mark MCleskey'

_publ_contact_author_address '1001 University Blvd, Albuquerque, NM 87106'
_publ_contact_author_email tjboyle@sandia.gov
_publ_contact_author_fax '(505) 272-7336'
_publ_contact_author_name 'Timothy J. Boyle et.al.'
_publ_section_title
;
Isostructural neo-Pentoxide Derivatives of Group 3 and the Lanthanide Series
Metals for the Production of Ln2O3 Nanoparticles
;
_journal_name_full 'Inorganic Chemistry'
_journal_page_first 3705
_journal_page_last 3713
_journal_paper_doi 10.1021/ic070253u
_journal_volume 46
_journal_year 2007
_chemical_formula_moiety 'C60 H132 Dy4 O12'
_chemical_formula_sum 'C60 H132 Dy4 O12'
_chemical_formula_weight 1695.66
_chemical_name_common DyOnep
_chemical_name_systematic
; 
 ? 
;
_space_group_IT_number 114
_symmetry_cell_setting tetragonal
_symmetry_space_group_name_Hall 'P -4 2n'
_symmetry_space_group_name_H-M 'P -4 21 c'
_atom_sites_solution_hydrogens geom
_atom_sites_solution_primary direct
_atom_sites_solution_secondary difmap
_audit_creation_method SHELXL-97
_cell_angle_alpha 90.00
_cell_angle_beta 90.00
_cell_angle_gamma 90.00
_cell_formula_units_Z 2
_cell_length_a 18.0322(6)
_cell_length_b 18.0322(6)
_cell_length_c 11.7258(7)
_cell_measurement_reflns_used 200
_cell_measurement_temperature 168(2)
_cell_measurement_theta_max 28.24
_cell_measurement_theta_min 1.60
_cell_volume 3812.8(3)
_computing_cell_refinement 'Bruker SMART'
_computing_data_collection 'Bruker SMART'
_computing_data_reduction 'Bruker SAINT'
_computing_molecular_graphics 'Bruker SHELXTL'
_computing_publication_material 'Bruker SHELXTL'
_computing_structure_refinement 'SHELXL-97 (Sheldrick, 1997)'
_computing_structure_solution 'SHELXS-97 (Sheldrick, 1990)'
_diffrn_ambient_temperature 168(2)
_diffrn_measured_fraction_theta_full 0.970
_diffrn_measured_fraction_theta_max 0.970
_diffrn_measurement_device_type 'CCD area detector'
_diffrn_measurement_method 'phi and omega scans'
_diffrn_radiation_monochromator graphite
_diffrn_radiation_source 'fine-focus sealed tube'
_diffrn_radiation_type MoK\a
_diffrn_radiation_wavelength 0.71073
_diffrn_reflns_av_R_equivalents 0.0485
_diffrn_reflns_av_sigmaI/netI 0.0352
_diffrn_reflns_limit_h_max 23
_diffrn_reflns_limit_h_min -23
_diffrn_reflns_limit_k_max 23
_diffrn_reflns_limit_k_min -23
_diffrn_reflns_limit_l_max 15
_diffrn_reflns_limit_l_min -14
_diffrn_reflns_number 31485
_diffrn_reflns_theta_full 28.24
_diffrn_reflns_theta_max 28.24
_diffrn_reflns_theta_min 1.60
_exptl_absorpt_coefficient_mu 3.922
_exptl_absorpt_correction_T_max 0.8
_exptl_absorpt_correction_T_min 0.6
_exptl_absorpt_correction_type empirical
_exptl_absorpt_process_details SADABS
_exptl_crystal_colour colorless
_exptl_crystal_density_diffrn 1.477
_exptl_crystal_density_meas ?
_exptl_crystal_density_method .
_exptl_crystal_description irregular
_exptl_crystal_F_000 1704
_exptl_crystal_size_max 0.143
_exptl_crystal_size_mid 0.102
_exptl_crystal_size_min 0.05
_refine_diff_density_max 0.770
_refine_diff_density_min -1.145
_refine_diff_density_rms 0.118
_refine_ls_abs_structure_details 'Flack H D (1983), Acta Cryst. A39, 876-881'
_refine_ls_abs_structure_Flack 0.03(2)
_refine_ls_extinction_method none
_refine_ls_goodness_of_fit_ref 1.187
_refine_ls_hydrogen_treatment constr
_refine_ls_matrix_type full
_refine_ls_number_parameters 206
_refine_ls_number_reflns 4504
_refine_ls_number_restraints 0
_refine_ls_restrained_S_all 1.187
_refine_ls_R_factor_all 0.0481
_refine_ls_R_factor_gt 0.0385
_refine_ls_shift/su_max 0.001
_refine_ls_shift/su_mean 0.000
_refine_ls_structure_factor_coef Fsqd
_refine_ls_weighting_details 'calc w=1/[\s^2^(Fo^2^)+(0.0318P)^2^+3.2015P] where P=(Fo^2^+2Fc^2^)/3'
_refine_ls_weighting_scheme calc
_refine_ls_wR_factor_gt 0.0763
_refine_ls_wR_factor_ref 0.0790
_reflns_number_gt 3982
_reflns_number_total 4504
_reflns_threshold_expression >2sigma(I)
_cod_data_source_file ic070253usi20070208_065126_08.cif
_cod_data_source_block tjb174s
_cod_depositor_comments
;
The following automatic conversions were performed:
'_symmetry_cell_setting' value 'Tetragonal' changed to 'tetragonal'
according to '/home/saulius/struct/CIF-dictionaries/cif_core.dic'
dictionary named 'cif_core.dic' version 2.4.1 from 2010-06-29.

Automatic conversion script
Id: cif_fix_enum 1527 2010-12-29 10:47:43Z saulius 
;
_cod_database_code 4308212

loop_
_symmetry_equiv_pos_as_xyz
'x, y, z'
'-x, -y, z'
'y, -x, -z'
'-y, x, -z'
'-x+1/2, y+1/2, -z+1/2'
'x+1/2, -y+1/2, -z+1/2'
'-y+1/2, -x+1/2, z+1/2'
'y+1/2, x+1/2, z+1/2'

loop_
_atom_site_label
_atom_site_type_symbol
_atom_site_fract_x
_atom_site_fract_y
_atom_site_fract_z
_atom_site_U_iso_or_equiv
_atom_site_adp_type
_atom_site_occupancy
_atom_site_symmetry_multiplicity
_atom_site_calc_flag
_atom_site_refinement_flags
_atom_site_disorder_assembly
_atom_site_disorder_group
Dy1 Dy 0.367126(10) 0.454668(11) 0.99998(4) 0.02668(8) Uani 1 1 d . . .
O1 O 0.26049(17) 0.4169(2) 1.0033(6) 0.0416(9) Uani 1 1 d . . .
O2 O 0.40749(19) 0.5464(2) 0.8834(3) 0.0225(8) Uani 1 1 d . . .
O3 O 0.4376(2) 0.3737(2) 0.8984(3) 0.0258(9) Uani 1 1 d . . .
C1 C 0.1966(4) 0.3795(5) 1.0365(6) 0.069(3) Uani 1 1 d . . .
H1A H 0.1891 0.3881 1.1191 0.083 Uiso 1 1 calc R . .
H1B H 0.2053 0.3257 1.0260 0.083 Uiso 1 1 calc R . .
C2 C 0.1256(3) 0.3997(4) 0.9753(6) 0.046(2) Uani 1 1 d . . .
C3 C 0.1116(4) 0.4807(5) 0.9797(16) 0.142(6) Uani 1 1 d . . .
H3A H 0.1007 0.4953 1.0584 0.213 Uiso 1 1 calc R . .
H3B H 0.0693 0.4929 0.9308 0.213 Uiso 1 1 calc R . .
H3C H 0.1557 0.5073 0.9529 0.213 Uiso 1 1 calc R . .
C4 C 0.1348(5) 0.3865(7) 0.8481(7) 0.094(4) Uani 1 1 d . . .
H4A H 0.0869 0.3932 0.8099 0.141 Uiso 1 1 calc R . .
H4B H 0.1526 0.3358 0.8352 0.141 Uiso 1 1 calc R . .
H4C H 0.1708 0.4219 0.8171 0.141 Uiso 1 1 calc R . .
C5 C 0.0620(4) 0.3541(6) 1.0232(9) 0.090(3) Uani 1 1 d . . .
H5A H 0.0552 0.3660 1.1041 0.135 Uiso 1 1 calc R . .
H5B H 0.0732 0.3013 1.0150 0.135 Uiso 1 1 calc R . .
H5C H 0.0163 0.3658 0.9814 0.135 Uiso 1 1 calc R . .
C6 C 0.4121(3) 0.5403(3) 0.7633(5) 0.0313(13) Uani 1 1 d . . .
H6A H 0.4121 0.4871 0.7424 0.038 Uiso 1 1 calc R . .
H6B H 0.4599 0.5617 0.7378 0.038 Uiso 1 1 calc R . .
C7 C 0.3494(3) 0.5787(3) 0.7001(5) 0.0343(14) Uani 1 1 d . . .
C8 C 0.3513(4) 0.6616(4) 0.7202(8) 0.062(2) Uani 1 1 d . . .
H8A H 0.3994 0.6813 0.6960 0.093 Uiso 1 1 calc R . .
H8B H 0.3440 0.6717 0.8016 0.093 Uiso 1 1 calc R . .
H8C H 0.3117 0.6853 0.6762 0.093 Uiso 1 1 calc R . .
C9 C 0.3571(5) 0.5619(6) 0.5746(6) 0.086(3) Uani 1 1 d . . .
H9A H 0.4070 0.5755 0.5490 0.129 Uiso 1 1 calc R . .
H9B H 0.3203 0.5906 0.5317 0.129 Uiso 1 1 calc R . .
H9C H 0.3490 0.5089 0.5616 0.129 Uiso 1 1 calc R . .
C10 C 0.2749(4) 0.5479(4) 0.7375(6) 0.0509(18) Uani 1 1 d . . .
H10A H 0.2356 0.5687 0.6893 0.076 Uiso 1 1 calc R . .
H10B H 0.2657 0.5615 0.8172 0.076 Uiso 1 1 calc R . .
H10C H 0.2752 0.4938 0.7302 0.076 Uiso 1 1 calc R . .
C11 C 0.3946(7) 0.3514(6) 0.8001(9) 0.031(3) Uani 0.50 1 d P . .
C11' C 0.4450(6) 0.3210(6) 0.8076(10) 0.028(2) Uani 0.50 1 d P . .
C12 C 0.3777(3) 0.2703(3) 0.7931(5) 0.0307(13) Uani 1 1 d . . .
C13 C 0.3496(4) 0.2385(4) 0.9051(6) 0.0419(15) Uani 1 1 d . . .
H13A H 0.3918 0.2220 0.9513 0.063 Uiso 1 1 calc R . .
H13B H 0.3169 0.1963 0.8896 0.063 Uiso 1 1 calc R . .
H13C H 0.3220 0.2767 0.9467 0.063 Uiso 1 1 calc R . .
C14 C 0.3231(8) 0.2553(8) 0.6960(11) 0.050(4) Uani 0.50 1 d P . .
C14' C 0.3119(8) 0.3203(7) 0.7454(12) 0.035(3) Uani 0.50 1 d P . .
C15 C 0.4522(9) 0.2272(8) 0.7677(14) 0.053(4) Uani 0.50 1 d P . .
C15' C 0.3949(7) 0.2119(7) 0.7039(9) 0.035(3) Uani 0.50 1 d P . .

loop_
_atom_site_aniso_label
_atom_site_aniso_U_11
_atom_site_aniso_U_22
_atom_site_aniso_U_33
_atom_site_aniso_U_23
_atom_site_aniso_U_13
_atom_site_aniso_U_12
Dy1 0.01868(11) 0.02752(12) 0.03385(13) 0.0054(2) -0.0017(2) -0.00356(8)
O1 0.0201(16) 0.051(2) 0.053(2) 0.020(4) 0.005(3) -0.0093(15)
O2 0.017(2) 0.029(2) 0.0220(19) 0.0032(16) -0.0026(15) -0.0022(17)
O3 0.030(2) 0.0133(19) 0.034(2) -0.0025(17) -0.0066(17) -0.0044(17)
C1 0.041(4) 0.111(7) 0.055(5) 0.022(4) -0.015(3) -0.035(4)
C2 0.023(3) 0.055(4) 0.060(6) -0.022(3) 0.000(3) -0.008(3)
C3 0.037(4) 0.068(6) 0.321(19) -0.018(12) -0.019(11) -0.002(4)
C4 0.078(7) 0.137(10) 0.067(6) 0.010(6) -0.026(5) -0.043(7)
C5 0.044(4) 0.133(8) 0.092(9) -0.007(7) 0.000(5) -0.038(5)
C6 0.028(3) 0.035(3) 0.031(3) 0.004(2) 0.003(2) 0.009(2)
C7 0.034(3) 0.037(3) 0.032(3) 0.006(3) -0.001(3) 0.006(3)
C8 0.038(4) 0.031(4) 0.116(8) 0.022(4) -0.017(5) -0.001(3)
C9 0.086(7) 0.144(10) 0.028(4) 0.014(5) -0.004(4) 0.035(7)
C10 0.036(4) 0.044(4) 0.073(5) 0.012(4) -0.019(4) -0.004(3)
C11 0.035(7) 0.032(7) 0.025(6) 0.002(5) -0.009(5) -0.011(5)
C11' 0.019(6) 0.030(6) 0.035(6) -0.010(5) 0.000(5) 0.002(5)
C12 0.029(3) 0.030(3) 0.033(3) -0.003(2) -0.004(2) -0.005(2)
C13 0.046(4) 0.036(4) 0.044(4) 0.000(3) -0.003(3) -0.013(3)
C14 0.059(9) 0.061(9) 0.028(7) 0.004(6) -0.017(6) -0.031(8)
C14' 0.034(7) 0.029(7) 0.042(7) 0.005(6) -0.004(6) -0.002(5)
C15 0.050(9) 0.033(8) 0.077(10) 0.001(7) 0.015(8) 0.006(7)
C15' 0.046(7) 0.035(7) 0.023(6) -0.007(5) -0.005(5) 0.003(6)

loop_
_atom_type_symbol
_atom_type_description
_atom_type_scat_dispersion_real
_atom_type_scat_dispersion_imag
_atom_type_scat_source
C C 0.0033 0.0016 'International Tables Vol C Tables 4.2.6.8 and 6.1.1.4'
H H 0.0000 0.0000 'International Tables Vol C Tables 4.2.6.8 and 6.1.1.4'
O O 0.0106 0.0060 'International Tables Vol C Tables 4.2.6.8 and 6.1.1.4'
Dy Dy -0.1892 4.4098 'International Tables Vol C Tables 4.2.6.8 and 6.1.1.4'

loop_
_geom_angle_atom_site_label_1
_geom_angle_atom_site_label_2
_geom_angle_atom_site_label_3
_geom_angle
_geom_angle_site_symmetry_1
_geom_angle_site_symmetry_3
_geom_angle_publ_flag
O1 Dy1 O2 121.14(18) . 4_657 ?
O1 Dy1 O2 123.93(17) . . ?
O2 Dy1 O2 114.92(17) 4_657 . ?
O1 Dy1 O3 108.81(18) . . ?
O2 Dy1 O3 71.77(13) 4_657 . ?
O2 Dy1 O3 88.46(15) . . ?
O1 Dy1 O3 108.86(18) . 3_567 ?
O2 Dy1 O3 88.19(15) 4_657 3_567 ?
O2 Dy1 O3 71.14(13) . 3_567 ?
O3 Dy1 O3 142.32(15) . 3_567 ?
O1 Dy1 C11' 85.7(3) . 3_567 ?
O2 Dy1 C11' 87.9(2) 4_657 3_567 ?
O2 Dy1 C11' 95.9(2) . 3_567 ?
O3 Dy1 C11' 159.0(2) . 3_567 ?
O3 Dy1 C11' 27.3(2) 3_567 3_567 ?
O1 Dy1 Dy1 135.66(10) . 3_567 ?
O2 Dy1 Dy1 91.94(9) 4_657 3_567 ?
O2 Dy1 Dy1 37.17(9) . 3_567 ?
O3 Dy1 Dy1 109.28(9) . 3_567 ?
O3 Dy1 Dy1 38.08(10) 3_567 3_567 ?
C11' Dy1 Dy1 65.3(2) 3_567 3_567 ?
O1 Dy1 Dy1 134.32(10) . 4_657 ?
O2 Dy1 Dy1 37.64(9) 4_657 4_657 ?
O2 Dy1 Dy1 91.93(9) . 4_657 ?
O3 Dy1 Dy1 38.29(10) . 4_657 ?
O3 Dy1 Dy1 109.17(9) 3_567 4_657 ?
C11' Dy1 Dy1 120.9(2) 3_567 4_657 ?
Dy1 Dy1 Dy1 90.0 3_567 4_657 ?
C1 O1 Dy1 161.4(5) . . ?
C6 O2 Dy1 129.7(3) . 3_567 ?
C6 O2 Dy1 124.2(3) . . ?
Dy1 O2 Dy1 105.19(15) 3_567 . ?
C11' O3 C11 43.5(6) . . ?
C11' O3 Dy1 150.2(5) . . ?
C11 O3 Dy1 107.3(6) . . ?
C11' O3 Dy1 105.8(5) . 4_657 ?
C11 O3 Dy1 149.1(6) . 4_657 ?
Dy1 O3 Dy1 103.63(15) . 4_657 ?
O1 C1 C2 116.8(6) . . ?
C3 C2 C1 111.4(7) . . ?
C3 C2 C4 102.0(10) . . ?
C1 C2 C4 109.6(6) . . ?
C3 C2 C5 113.1(7) . . ?
C1 C2 C5 109.5(7) . . ?
C4 C2 C5 111.1(7) . . ?
O2 C6 C7 114.0(4) . . ?
C9 C7 C8 110.4(7) . . ?
C9 C7 C6 108.4(6) . . ?
C8 C7 C6 111.0(5) . . ?
C9 C7 C10 106.8(6) . . ?
C8 C7 C10 109.6(6) . . ?
C6 C7 C10 110.5(5) . . ?
O3 C11 C12 115.2(8) . . ?
O3 C11' C12 113.8(8) . . ?
O3 C11' Dy1 46.9(4) . 4_657 ?
C12 C11' Dy1 136.6(7) . 4_657 ?
C11 C12 C15' 132.5(8) . . ?
C11 C12 C13 112.9(6) . . ?
C15' C12 C13 113.7(6) . . ?
C11 C12 C14 110.2(8) . . ?
C15' C12 C14 59.7(8) . . ?
C13 C12 C14 111.2(7) . . ?
C11 C12 C11' 41.2(6) . . ?
C15' C12 C11' 109.2(8) . . ?
C13 C12 C11' 113.2(6) . . ?
C14 C12 C11' 134.4(8) . . ?
C11 C12 C15 108.5(8) . . ?
C15' C12 C15 49.8(7) . . ?
C13 C12 C15 105.1(7) . . ?
C14 C12 C15 108.7(9) . . ?
C11' C12 C15 68.8(7) . . ?
C11 C12 C14' 67.5(7) . . ?
C15' C12 C14' 107.7(8) . . ?
C13 C12 C14' 105.6(7) . . ?
C14 C12 C14' 50.1(8) . . ?
C11' C12 C14' 107.0(7) . . ?
C15 C12 C14' 147.8(9) . . ?

loop_
_geom_bond_atom_site_label_1
_geom_bond_atom_site_label_2
_geom_bond_distance
_geom_bond_site_symmetry_2
_geom_bond_publ_flag
Dy1 O1 2.040(3) . ?
Dy1 O2 2.242(4) 4_657 ?
Dy1 O2 2.266(4) . ?
Dy1 O3 2.272(4) . ?
Dy1 O3 2.283(4) 3_567 ?
Dy1 C11' 3.009(11) 3_567 ?
Dy1 Dy1 3.5802(3) 3_567 ?
Dy1 Dy1 3.5802(3) 4_657 ?
O1 C1 1.390(7) . ?
O2 C6 1.415(6) . ?
O2 Dy1 2.242(4) 3_567 ?
O3 C11' 1.434(11) . ?
O3 C11 1.445(11) . ?
O3 Dy1 2.283(4) 4_657 ?
C1 C2 1.514(9) . ?
C2 C3 1.482(11) . ?
C2 C4 1.519(11) . ?
C2 C5 1.519(10) . ?
C6 C7 1.519(8) . ?
C7 C9 1.508(10) . ?
C7 C8 1.513(9) . ?
C7 C10 1.520(9) . ?
C11 C12 1.497(12) . ?
C11' C12 1.530(12) . ?
C11' Dy1 3.009(11) 4_657 ?
C12 C15' 1.516(12) . ?
C12 C13 1.521(8) . ?
C12 C14 1.528(13) . ?
C12 C15 1.581(16) . ?
C12 C14' 1.591(13) . ?
